data_4515463
loop_
_publ_author_name
'Espinosa, Matthew R.'
'Charboneau, David J.'
'Garcia de Oliveira, Andr\'e'
'Hazari, Nilay'

_publ_section_title
;
 Controlling Selectivity in the Hydroboration of Carbon Dioxide to the
 Formic Acid, Formaldehyde, and Methanol Oxidation Levels
;
_journal_issue 1
_journal_name_full 'ACS Catalysis'
_journal_page_first 301
_journal_paper_doi 10.1021/acscatal.8b03894
_journal_volume 9
_journal_year 2018
_chemical_formula_moiety 'C28 H47 B O8 P2 Pd'
_chemical_formula_sum 'C28 H47 B O8 P2 Pd'
_chemical_formula_weight 690.80
_space_group_crystal_system monoclinic
_space_group_IT_number 15
_space_group_name_Hall '-C 2yc'
_space_group_name_H-M_alt 'C 1 2/c 1'
_atom_sites_solution_hydrogens geom
_atom_sites_solution_primary SHELXT
_atom_sites_solution_secondary difmap
_audit_creation_method SHELXL-2016/6
_cell_angle_alpha 90
_cell_angle_beta 108.358(4)
_cell_angle_gamma 90
_cell_formula_units_Z 8
_cell_length_a 26.0162(11)
_cell_length_b 11.1134(4)
_cell_length_c 23.2857(10)
_cell_measurement_reflns_used 24414
_cell_measurement_temperature 193(2)
_cell_measurement_theta_max 27.9060
_cell_measurement_theta_min 1.7410
_cell_volume 6389.9(5)
_computing_cell_refinement 'CrysAlisPro 1.171.39.9d (Rigaku OD, 2015)'
_computing_data_collection 'CrysAlisPro 1.171.39.9d (Rigaku OD, 2015)'
_computing_data_reduction 'CrysAlisPro 1.171.39.9d (Rigaku OD, 2015)'
_computing_molecular_graphics
; 
 'Rigaku SCX Mini, Rigaku Mercury275R CCD' 
;
_computing_publication_material 'CIFTAB-2014/2 (Sheldrick, 2014)'
_computing_structure_refinement 'SHELXL-2016/6 (Sheldrick, 2016)'
_computing_structure_solution 'SHELXT 2014/5 (Sheldrick, 2014)'
_diffrn_ambient_temperature 193(2)
_diffrn_detector_area_resol_mean 6.8
_diffrn_measured_fraction_theta_full 0.998
_diffrn_measured_fraction_theta_max 0.999
_diffrn_measurement_device_type 'Rigaku Mercury275R CCD'
_diffrn_measurement_method \w
_diffrn_radiation_type MoK\a
_diffrn_radiation_wavelength 0.71073
_diffrn_reflns_av_R_equivalents 0.0485
_diffrn_reflns_av_unetI/netI 0.0265
_diffrn_reflns_Laue_measured_fraction_full 0.998
_diffrn_reflns_Laue_measured_fraction_max 0.999
_diffrn_reflns_limit_h_max 33
_diffrn_reflns_limit_h_min -33
_diffrn_reflns_limit_k_max 14
_diffrn_reflns_limit_k_min -14
_diffrn_reflns_limit_l_max 30
_diffrn_reflns_limit_l_min -30
_diffrn_reflns_number 54827
_diffrn_reflns_point_group_measured_fraction_full 0.998
_diffrn_reflns_point_group_measured_fraction_max 0.999
_diffrn_reflns_theta_full 25.242
_diffrn_reflns_theta_max 27.479
_diffrn_reflns_theta_min 2.898
_diffrn_source 'fine-focus sealed X-ray tube'
_exptl_absorpt_coefficient_mu 0.726
_exptl_absorpt_correction_T_max 1.00000
_exptl_absorpt_correction_T_min 0.76230
_exptl_absorpt_correction_type multi-scan
_exptl_absorpt_process_details
; 
CrysAlisPro 1.171.39.9d (Rigaku Oxford Diffraction, 2015) 
Empirical absorption correction using spherical harmonics, 
 implemented in SCALE3 ABSPACK scaling algorithm. 
;
_exptl_crystal_colour colorless
_exptl_crystal_density_diffrn 1.436
_exptl_crystal_density_method 'not measured'
_exptl_crystal_description needle
_exptl_crystal_F_000 2880
_exptl_crystal_size_max 0.2
_exptl_crystal_size_mid 0.1
_exptl_crystal_size_min 0.1
_refine_diff_density_max 0.718
_refine_diff_density_min -0.594
_refine_diff_density_rms 0.079
_refine_ls_extinction_method none
_refine_ls_goodness_of_fit_ref 1.069
_refine_ls_hydrogen_treatment constr
_refine_ls_matrix_type full
_refine_ls_number_parameters 373
_refine_ls_number_reflns 7341
_refine_ls_number_restraints 0
_refine_ls_restrained_S_all 1.069
_refine_ls_R_factor_all 0.0436
_refine_ls_R_factor_gt 0.0321
_refine_ls_shift/su_max 0.003
_refine_ls_shift/su_mean 0.000
_refine_ls_structure_factor_coef Fsqd
_refine_ls_weighting_details 'w=1/[\s^2^(Fo^2^)+(0.0339P)^2^+13.0295P] where P=(Fo^2^+2Fc^2^)/3'
_refine_ls_weighting_scheme calc
_refine_ls_wR_factor_gt 0.0722
_refine_ls_wR_factor_ref 0.0773
_reflns_Friedel_coverage 0.000
_reflns_number_gt 6177
_reflns_number_total 7341
_reflns_threshold_expression 'I > 2\s(I)'
_cod_data_source_file cs8b03894_si_002.cif
_cod_data_source_block mini-17066
_cod_original_sg_symbol_H-M 'C 2/c'
_cod_database_code 4515463
_shelx_shelxl_version_number 2016/6
_shelx_space_group_comment
; 
The symmetry employed for this shelxl refinement is uniquely defined 
by the following loop, which should always be used as a source of 
symmetry information in preference to the above space-group names. 
They are only intended as comments. 
;

loop_
_space_group_symop_operation_xyz
'x, y, z'
'-x, y, -z+1/2'
'x+1/2, y+1/2, z'
'-x+1/2, y+1/2, -z+1/2'
'-x, -y, -z'
'x, -y, z-1/2'
'-x+1/2, -y+1/2, -z'
'x+1/2, -y+1/2, z-1/2'

loop_
_atom_site_label
_atom_site_type_symbol
_atom_site_fract_x
_atom_site_fract_y
_atom_site_fract_z
_atom_site_U_iso_or_equiv
_atom_site_adp_type
_atom_site_occupancy
_atom_site_site_symmetry_order
_atom_site_calc_flag
_atom_site_refinement_flags_posn
_atom_site_refinement_flags_adp
Pd1 Pd 0.36131(2) 0.32150(2) 0.65693(2) 0.01517(6) Uani 1 1 d . .
P1 P 0.37949(2) 0.49415(5) 0.61190(3) 0.01793(12) Uani 1 1 d . .
P2 P 0.34049(2) 0.18490(6) 0.72108(3) 0.01807(12) Uani 1 1 d . .
O1 O 0.33167(7) 0.21579(15) 0.57467(7) 0.0217(4) Uani 1 1 d . .
O2 O 0.40269(7) 0.11121(15) 0.57085(7) 0.0218(4) Uani 1 1 d . .
O3 O 0.39057(7) -0.05204(16) 0.50229(8) 0.0272(4) Uani 1 1 d . .
O4 O 0.36660(10) -0.18803(19) 0.42916(9) 0.0431(5) Uani 1 1 d . .
O5 O 0.47506(7) -0.02713(16) 0.58338(8) 0.0261(4) Uani 1 1 d . .
O6 O 0.49824(8) -0.16339(16) 0.65552(8) 0.0311(4) Uani 1 1 d . .
O7 O 0.45804(7) 0.10314(17) 0.50387(8) 0.0288(4) Uani 1 1 d . .
O8 O 0.38343(9) 0.17544(19) 0.43567(9) 0.0387(5) Uani 1 1 d . .
C1 C 0.35281(10) 0.1445(2) 0.54921(11) 0.0216(5) Uani 1 1 d . .
H1 H 0.331917 0.112616 0.512321 0.026 Uiso 1 1 calc R U
C2 C 0.39799(12) -0.1141(2) 0.45664(11) 0.0320(6) Uani 1 1 d . .
H2 H 0.428866 -0.099285 0.445758 0.038 Uiso 1 1 calc R U
C3 C 0.46456(11) -0.1070(2) 0.61862(11) 0.0254(5) Uani 1 1 d . .
H3 H 0.428441 -0.121376 0.614938 0.031 Uiso 1 1 calc R U
C4 C 0.43144(12) 0.1653(2) 0.45585(12) 0.0315(6) Uani 1 1 d . .
H4 H 0.451956 0.205238 0.435551 0.038 Uiso 1 1 calc R U
C5 C 0.31644(10) 0.5856(2) 0.58091(11) 0.0242(5) Uani 1 1 d . .
C6 C 0.32495(12) 0.7029(2) 0.55163(14) 0.0350(7) Uani 1 1 d . .
H6A H 0.354534 0.746312 0.578959 0.053 Uiso 1 1 calc R U
H6B H 0.292618 0.750674 0.542425 0.053 Uiso 1 1 calc R U
H6C H 0.333068 0.685857 0.514997 0.053 Uiso 1 1 calc R U
C7 C 0.27341(10) 0.5090(3) 0.53626(12) 0.0318(6) Uani 1 1 d . .
H7A H 0.284371 0.492575 0.501341 0.048 Uiso 1 1 calc R U
H7B H 0.239585 0.551553 0.524115 0.048 Uiso 1 1 calc R U
H7C H 0.269194 0.434537 0.555214 0.048 Uiso 1 1 calc R U
C8 C 0.29581(11) 0.6153(3) 0.63391(12) 0.0316(6) Uani 1 1 d . .
H8A H 0.291549 0.542287 0.653948 0.047 Uiso 1 1 calc R U
H8B H 0.261534 0.655689 0.619093 0.047 Uiso 1 1 calc R U
H8C H 0.321396 0.666680 0.661964 0.047 Uiso 1 1 calc R U
C9 C 0.42042(10) 0.4847(2) 0.55932(11) 0.0254(5) Uani 1 1 d . .
C10 C 0.44855(11) 0.6031(2) 0.55409(13) 0.0299(6) Uani 1 1 d . .
H10A H 0.421780 0.663436 0.536578 0.045 Uiso 1 1 calc R U
H10B H 0.471036 0.591603 0.528830 0.045 Uiso 1 1 calc R U
H10C H 0.470485 0.628679 0.593590 0.045 Uiso 1 1 calc R U
C11 C 0.46359(11) 0.3894(2) 0.58588(13) 0.0317(6) Uani 1 1 d . .
H11A H 0.485114 0.412969 0.625884 0.048 Uiso 1 1 calc R U
H11B H 0.486384 0.381465 0.560721 0.048 Uiso 1 1 calc R U
H11C H 0.446411 0.313652 0.587744 0.048 Uiso 1 1 calc R U
C12 C 0.38521(13) 0.4455(3) 0.49623(12) 0.0359(7) Uani 1 1 d . .
H12A H 0.366357 0.372758 0.499332 0.054 Uiso 1 1 calc R U
H12B H 0.407745 0.431497 0.471231 0.054 Uiso 1 1 calc R U
H12C H 0.359446 0.507595 0.478530 0.054 Uiso 1 1 calc R U
C13 C 0.42290(10) 0.5761(2) 0.67667(10) 0.0220(5) Uani 1 1 d . .
H13A H 0.460662 0.559866 0.681508 0.026 Uiso 1 1 calc R U
H13B H 0.416724 0.661996 0.670838 0.026 Uiso 1 1 calc R U
C14 C 0.40941(9) 0.5352(2) 0.73172(10) 0.0200(5) Uani 1 1 d . .
C15 C 0.42305(10) 0.6080(2) 0.78280(11) 0.0253(5) Uani 1 1 d . .
H15 H 0.440316 0.681162 0.782598 0.030 Uiso 1 1 calc R U
C16 C 0.41100(10) 0.5719(2) 0.83399(11) 0.0277(6) Uani 1 1 d . .
H16 H 0.420425 0.620339 0.868290 0.033 Uiso 1 1 calc R U
C17 C 0.38511(10) 0.4643(2) 0.83398(11) 0.0247(5) Uani 1 1 d . .
H17 H 0.377906 0.439179 0.868762 0.030 Uiso 1 1 calc R U
C18 C 0.36957(9) 0.3928(2) 0.78254(10) 0.0200(5) Uani 1 1 d . .
C19 C 0.38265(9) 0.4258(2) 0.73078(10) 0.0184(5) Uani 1 1 d . .
C20 C 0.33484(10) 0.2848(2) 0.78107(11) 0.0241(5) Uani 1 1 d . .
H20A H 0.297451 0.309120 0.773231 0.029 Uiso 1 1 calc R U
H20B H 0.346792 0.243520 0.819727 0.029 Uiso 1 1 calc R U
C21 C 0.27213(10) 0.1153(3) 0.69154(12) 0.0299(6) Uani 1 1 d . .
C22 C 0.23573(11) 0.2086(3) 0.65086(14) 0.0389(7) Uani 1 1 d . .
H22A H 0.236890 0.281716 0.673191 0.058 Uiso 1 1 calc R U
H22B H 0.199233 0.178961 0.636856 0.058 Uiso 1 1 calc R U
H22C H 0.248065 0.224157 0.616813 0.058 Uiso 1 1 calc R U
C23 C 0.27324(12) 0.0031(3) 0.65353(13) 0.0400(7) Uani 1 1 d . .
H23A H 0.290069 0.022539 0.623461 0.060 Uiso 1 1 calc R U
H23B H 0.236879 -0.024054 0.634015 0.060 Uiso 1 1 calc R U
H23C H 0.293479 -0.059445 0.679327 0.060 Uiso 1 1 calc R U
C24 C 0.24869(11) 0.0822(3) 0.74193(13) 0.0342(6) Uani 1 1 d . .
H24A H 0.270158 0.019574 0.766469 0.051 Uiso 1 1 calc R U
H24B H 0.212117 0.054490 0.724440 0.051 Uiso 1 1 calc R U
H24C H 0.249052 0.151683 0.766536 0.051 Uiso 1 1 calc R U
C25 C 0.39457(10) 0.0771(2) 0.76044(11) 0.0266(5) Uani 1 1 d . .
C26 C 0.37796(12) -0.0112(3) 0.80155(12) 0.0322(6) Uani 1 1 d . .
H26A H 0.363165 0.032369 0.828298 0.048 Uiso 1 1 calc R U
H26B H 0.409089 -0.055986 0.824895 0.048 Uiso 1 1 calc R U
H26C H 0.351161 -0.065611 0.777344 0.048 Uiso 1 1 calc R U
C27 C 0.44292(10) 0.1526(3) 0.79796(12) 0.0309(6) Uani 1 1 d . .
H27A H 0.452079 0.210730 0.772289 0.046 Uiso 1 1 calc R U
H27B H 0.473398 0.100848 0.815445 0.046 Uiso 1 1 calc R U
H27C H 0.433504 0.193335 0.829593 0.046 Uiso 1 1 calc R U
C28 C 0.41268(12) 0.0081(3) 0.71404(13) 0.0337(6) Uani 1 1 d . .
H28A H 0.383118 -0.039446 0.689434 0.051 Uiso 1 1 calc R U
H28B H 0.442366 -0.043650 0.734392 0.051 Uiso 1 1 calc R U
H28C H 0.424023 0.063797 0.688893 0.051 Uiso 1 1 calc R U
B1 B 0.43049(12) 0.0324(3) 0.53755(13) 0.0249(6) Uani 1 1 d . .

loop_
_atom_site_aniso_label
_atom_site_aniso_U_11
_atom_site_aniso_U_22
_atom_site_aniso_U_33
_atom_site_aniso_U_23
_atom_site_aniso_U_13
_atom_site_aniso_U_12
Pd1 0.01364(8) 0.01723(9) 0.01393(9) -0.00017(7) 0.00332(6) -0.00095(7)
P1 0.0178(3) 0.0195(3) 0.0161(3) 0.0006(2) 0.0047(2) -0.0026(2)
P2 0.0161(3) 0.0204(3) 0.0176(3) 0.0023(2) 0.0051(2) -0.0006(2)
O1 0.0201(8) 0.0251(9) 0.0187(8) -0.0045(7) 0.0046(7) -0.0025(7)
O2 0.0226(8) 0.0233(9) 0.0195(8) -0.0007(7) 0.0065(7) 0.0024(7)
O3 0.0343(10) 0.0280(9) 0.0207(9) -0.0034(7) 0.0105(8) -0.0002(8)
O4 0.0648(15) 0.0389(12) 0.0238(10) -0.0089(9) 0.0114(10) -0.0132(11)
O5 0.0231(9) 0.0276(9) 0.0267(9) 0.0021(7) 0.0064(7) 0.0013(7)
O6 0.0331(10) 0.0282(10) 0.0272(9) 0.0030(8) 0.0024(8) 0.0056(8)
O7 0.0283(9) 0.0316(10) 0.0285(10) 0.0032(8) 0.0117(8) 0.0053(8)
O8 0.0426(12) 0.0442(12) 0.0299(10) 0.0095(9) 0.0123(9) 0.0137(10)
C1 0.0218(12) 0.0235(12) 0.0194(11) -0.0023(9) 0.0063(9) -0.0063(9)
C2 0.0443(16) 0.0311(15) 0.0200(12) -0.0017(11) 0.0091(12) 0.0016(13)
C3 0.0281(13) 0.0249(13) 0.0236(12) -0.0045(10) 0.0086(10) 0.0019(10)
C4 0.0441(17) 0.0281(14) 0.0286(14) 0.0034(11) 0.0205(12) 0.0057(12)
C5 0.0199(11) 0.0253(13) 0.0232(12) 0.0046(10) 0.0008(10) -0.0013(10)
C6 0.0310(14) 0.0278(14) 0.0403(16) 0.0116(12) 0.0028(12) -0.0007(11)
C7 0.0220(12) 0.0330(15) 0.0323(14) 0.0051(12) -0.0031(11) -0.0032(11)
C8 0.0241(13) 0.0347(15) 0.0346(15) 0.0014(12) 0.0071(11) 0.0088(11)
C9 0.0297(13) 0.0260(13) 0.0256(13) -0.0018(10) 0.0162(11) -0.0073(10)
C10 0.0341(14) 0.0279(14) 0.0334(14) 0.0013(11) 0.0190(12) -0.0074(11)
C11 0.0328(14) 0.0260(14) 0.0451(16) -0.0028(12) 0.0249(13) -0.0026(11)
C12 0.0491(18) 0.0385(16) 0.0251(14) -0.0065(12) 0.0187(13) -0.0131(14)
C13 0.0190(11) 0.0230(12) 0.0220(12) -0.0016(10) 0.0038(9) -0.0047(9)
C14 0.0146(10) 0.0242(12) 0.0186(11) -0.0013(9) 0.0014(9) 0.0006(9)
C15 0.0210(12) 0.0269(13) 0.0241(12) -0.0048(10) 0.0016(10) -0.0028(10)
C16 0.0244(12) 0.0348(14) 0.0202(12) -0.0095(11) 0.0017(10) -0.0004(11)
C17 0.0218(12) 0.0351(14) 0.0158(11) -0.0003(10) 0.0037(9) 0.0038(10)
C18 0.0170(11) 0.0245(12) 0.0172(11) 0.0007(9) 0.0036(9) 0.0029(9)
C19 0.0148(10) 0.0231(12) 0.0149(10) -0.0013(9) 0.0013(8) 0.0028(9)
C20 0.0240(12) 0.0304(13) 0.0190(12) 0.0022(10) 0.0083(10) -0.0002(10)
C21 0.0234(13) 0.0418(16) 0.0239(13) 0.0023(12) 0.0068(10) -0.0122(11)
C22 0.0176(12) 0.058(2) 0.0357(16) 0.0093(14) 0.0006(11) -0.0057(12)
C23 0.0395(16) 0.0440(18) 0.0340(15) -0.0029(13) 0.0079(13) -0.0192(14)
C24 0.0255(13) 0.0439(17) 0.0349(15) 0.0013(13) 0.0119(12) -0.0128(12)
C25 0.0271(13) 0.0288(13) 0.0237(12) 0.0056(10) 0.0076(10) 0.0058(11)
C26 0.0375(15) 0.0308(14) 0.0294(14) 0.0111(11) 0.0123(12) 0.0070(12)
C27 0.0235(13) 0.0366(15) 0.0290(14) 0.0053(11) 0.0030(11) 0.0069(11)
C28 0.0402(15) 0.0343(15) 0.0297(14) 0.0048(12) 0.0153(12) 0.0116(12)
B1 0.0279(14) 0.0246(14) 0.0226(14) 0.0006(11) 0.0087(11) 0.0035(11)

loop_
_atom_type_symbol
_atom_type_description
_atom_type_scat_dispersion_real
_atom_type_scat_dispersion_imag
_atom_type_scat_source
C C 0.0033 0.0016 'International Tables Vol C Tables 4.2.6.8 and 6.1.1.4'
H H 0.0000 0.0000 'International Tables Vol C Tables 4.2.6.8 and 6.1.1.4'
B B 0.0013 0.0007 'International Tables Vol C Tables 4.2.6.8 and 6.1.1.4'
O O 0.0106 0.0060 'International Tables Vol C Tables 4.2.6.8 and 6.1.1.4'
P P 0.1023 0.0942 'International Tables Vol C Tables 4.2.6.8 and 6.1.1.4'
Pd Pd -0.9988 1.0072 'International Tables Vol C Tables 4.2.6.8 and 6.1.1.4'

loop_
_geom_angle_atom_site_label_1
_geom_angle_atom_site_label_2
_geom_angle_atom_site_label_3
_geom_angle
C19 Pd1 O1 175.25(8)
C19 Pd1 P1 82.41(7)
O1 Pd1 P1 96.65(5)
C19 Pd1 P2 83.27(7)
O1 Pd1 P2 97.15(5)
P1 Pd1 P2 164.59(2)
C13 P1 C9 103.84(11)
C13 P1 C5 106.72(11)
C9 P1 C5 112.99(12)
C13 P1 Pd1 101.69(8)
C9 P1 Pd1 119.61(9)
C5 P1 Pd1 110.30(8)
C20 P2 C25 104.24(12)
C20 P2 C21 103.75(12)
C25 P2 C21 113.68(13)
C20 P2 Pd1 100.78(8)
C25 P2 Pd1 116.61(9)
C21 P2 Pd1 115.18(9)
C1 O1 Pd1 133.72(16)
C1 O2 B1 123.8(2)
C2 O3 B1 122.0(2)
C3 O5 B1 119.7(2)
C4 O7 B1 121.9(2)
O1 C1 O2 123.3(2)
O1 C1 H1 118.3
O2 C1 H1 118.3
O4 C2 O3 122.6(3)
O4 C2 H2 118.7
O3 C2 H2 118.7
O6 C3 O5 124.2(2)
O6 C3 H3 117.9
O5 C3 H3 117.9
O8 C4 O7 126.3(3)
O8 C4 H4 116.9
O7 C4 H4 116.9
C6 C5 C7 110.6(2)
C6 C5 C8 108.3(2)
C7 C5 C8 107.6(2)
C6 C5 P1 113.91(18)
C7 C5 P1 109.01(18)
C8 C5 P1 107.10(16)
C5 C6 H6A 109.5
C5 C6 H6B 109.5
H6A C6 H6B 109.5
C5 C6 H6C 109.5
H6A C6 H6C 109.5
H6B C6 H6C 109.5
C5 C7 H7A 109.5
C5 C7 H7B 109.5
H7A C7 H7B 109.5
C5 C7 H7C 109.5
H7A C7 H7C 109.5
H7B C7 H7C 109.5
C5 C8 H8A 109.5
C5 C8 H8B 109.5
H8A C8 H8B 109.5
C5 C8 H8C 109.5
H8A C8 H8C 109.5
H8B C8 H8C 109.5
C11 C9 C10 108.7(2)
C11 C9 C12 109.4(2)
C10 C9 C12 109.0(2)
C11 C9 P1 105.83(17)
C10 C9 P1 113.03(18)
C12 C9 P1 110.75(18)
C9 C10 H10A 109.5
C9 C10 H10B 109.5
H10A C10 H10B 109.5
C9 C10 H10C 109.5
H10A C10 H10C 109.5
H10B C10 H10C 109.5
C9 C11 H11A 109.5
C9 C11 H11B 109.5
H11A C11 H11B 109.5
C9 C11 H11C 109.5
H11A C11 H11C 109.5
H11B C11 H11C 109.5
C9 C12 H12A 109.5
C9 C12 H12B 109.5
H12A C12 H12B 109.5
C9 C12 H12C 109.5
H12A C12 H12C 109.5
H12B C12 H12C 109.5
C14 C13 P1 107.76(16)
C14 C13 H13A 110.2
P1 C13 H13A 110.2
C14 C13 H13B 110.2
P1 C13 H13B 110.2
H13A C13 H13B 108.5
C15 C14 C19 120.8(2)
C15 C14 C13 119.3(2)
C19 C14 C13 119.9(2)
C16 C15 C14 120.2(2)
C16 C15 H15 119.9
C14 C15 H15 119.9
C17 C16 C15 119.8(2)
C17 C16 H16 120.1
C15 C16 H16 120.1
C16 C17 C18 120.6(2)
C16 C17 H17 119.7
C18 C17 H17 119.7
C17 C18 C19 120.6(2)
C17 C18 C20 119.3(2)
C19 C18 C20 119.9(2)
C14 C19 C18 118.0(2)
C14 C19 Pd1 121.26(17)
C18 C19 Pd1 120.73(18)
C18 C20 P2 108.16(16)
C18 C20 H20A 110.1
P2 C20 H20A 110.1
C18 C20 H20B 110.1
P2 C20 H20B 110.1
H20A C20 H20B 108.4
C22 C21 C24 108.8(2)
C22 C21 C23 108.5(2)
C24 C21 C23 109.4(2)
C22 C21 P2 106.39(19)
C24 C21 P2 112.48(18)
C23 C21 P2 111.20(19)
C21 C22 H22A 109.5
C21 C22 H22B 109.5
H22A C22 H22B 109.5
C21 C22 H22C 109.5
H22A C22 H22C 109.5
H22B C22 H22C 109.5
C21 C23 H23A 109.5
C21 C23 H23B 109.5
H23A C23 H23B 109.5
C21 C23 H23C 109.5
H23A C23 H23C 109.5
H23B C23 H23C 109.5
C21 C24 H24A 109.5
C21 C24 H24B 109.5
H24A C24 H24B 109.5
C21 C24 H24C 109.5
H24A C24 H24C 109.5
H24B C24 H24C 109.5
C28 C25 C26 109.6(2)
C28 C25 C27 107.4(2)
C26 C25 C27 109.7(2)
C28 C25 P2 109.39(18)
C26 C25 P2 113.87(18)
C27 C25 P2 106.61(18)
C25 C26 H26A 109.5
C25 C26 H26B 109.5
H26A C26 H26B 109.5
C25 C26 H26C 109.5
H26A C26 H26C 109.5
H26B C26 H26C 109.5
C25 C27 H27A 109.5
C25 C27 H27B 109.5
H27A C27 H27B 109.5
C25 C27 H27C 109.5
H27A C27 H27C 109.5
H27B C27 H27C 109.5
C25 C28 H28A 109.5
C25 C28 H28B 109.5
H28A C28 H28B 109.5
C25 C28 H28C 109.5
H28A C28 H28C 109.5
H28B C28 H28C 109.5
O3 B1 O7 115.7(2)
O3 B1 O5 112.5(2)
O7 B1 O5 103.1(2)
O3 B1 O2 107.2(2)
O7 B1 O2 111.4(2)
O5 B1 O2 106.7(2)

loop_
_geom_bond_atom_site_label_1
_geom_bond_atom_site_label_2
_geom_bond_distance
Pd1 C19 2.002(2)
Pd1 O1 2.1711(16)
Pd1 P1 2.3058(6)
Pd1 P2 2.3108(6)
P1 C13 1.819(2)
P1 C9 1.861(2)
P1 C5 1.871(3)
P2 C20 1.826(3)
P2 C25 1.856(3)
P2 C21 1.861(3)
O1 C1 1.219(3)
O2 C1 1.290(3)
O2 B1 1.498(3)
O3 C2 1.331(3)
O3 B1 1.448(3)
O4 C2 1.192(3)
O5 C3 1.295(3)
O5 B1 1.464(3)
O6 C3 1.193(3)
O7 C4 1.311(3)
O7 B1 1.449(3)
O8 C4 1.193(4)
C1 H1 0.9300
C2 H2 0.9300
C3 H3 0.9300
C4 H4 0.9300
C5 C6 1.519(3)
C5 C7 1.525(3)
C5 C8 1.529(4)
C6 H6A 0.9600
C6 H6B 0.9600
C6 H6C 0.9600
C7 H7A 0.9600
C7 H7B 0.9600
C7 H7C 0.9600
C8 H8A 0.9600
C8 H8B 0.9600
C8 H8C 0.9600
C9 C11 1.526(4)
C9 C10 1.529(3)
C9 C12 1.530(4)
C10 H10A 0.9600
C10 H10B 0.9600
C10 H10C 0.9600
C11 H11A 0.9600
C11 H11B 0.9600
C11 H11C 0.9600
C12 H12A 0.9600
C12 H12B 0.9600
C12 H12C 0.9600
C13 C14 1.502(3)
C13 H13A 0.9700
C13 H13B 0.9700
C14 C15 1.389(3)
C14 C19 1.398(3)
C15 C16 1.384(4)
C15 H15 0.9300
C16 C17 1.371(4)
C16 H16 0.9300
C17 C18 1.388(3)
C17 H17 0.9300
C18 C19 1.400(3)
C18 C20 1.496(3)
C20 H20A 0.9700
C20 H20B 0.9700
C21 C22 1.518(4)
C21 C24 1.528(4)
C21 C23 1.535(4)
C22 H22A 0.9600
C22 H22B 0.9600
C22 H22C 0.9600
C23 H23A 0.9600
C23 H23B 0.9600
C23 H23C 0.9600
C24 H24A 0.9600
C24 H24B 0.9600
C24 H24C 0.9600
C25 C28 1.516(4)
C25 C26 1.525(4)
C25 C27 1.535(4)
C26 H26A 0.9600
C26 H26B 0.9600
C26 H26C 0.9600
C27 H27A 0.9600
C27 H27B 0.9600
C27 H27C 0.9600
C28 H28A 0.9600
C28 H28B 0.9600
C28 H28C 0.9600

loop_
_geom_torsion_atom_site_label_1
_geom_torsion_atom_site_label_2
_geom_torsion_atom_site_label_3
_geom_torsion_atom_site_label_4
_geom_torsion
Pd1 O1 C1 O2 3.4(4)
B1 O2 C1 O1 -174.4(2)
B1 O3 C2 O4 176.3(3)
B1 O5 C3 O6 176.9(2)
B1 O7 C4 O8 3.0(4)
C13 P1 C5 C6 68.9(2)
C9 P1 C5 C6 -44.6(2)
Pd1 P1 C5 C6 178.62(17)
C13 P1 C5 C7 -166.95(18)
C9 P1 C5 C7 79.5(2)
Pd1 P1 C5 C7 -57.28(19)
C13 P1 C5 C8 -50.8(2)
C9 P1 C5 C8 -164.34(17)
Pd1 P1 C5 C8 58.84(18)
C13 P1 C9 C11 75.19(19)
C5 P1 C9 C11 -169.57(17)
Pd1 P1 C9 C11 -37.1(2)
C13 P1 C9 C10 -43.7(2)
C5 P1 C9 C10 71.6(2)
Pd1 P1 C9 C10 -155.99(16)
C13 P1 C9 C12 -166.30(19)
C5 P1 C9 C12 -51.1(2)
Pd1 P1 C9 C12 81.4(2)
C9 P1 C13 C14 -150.77(17)
C5 P1 C13 C14 89.62(18)
Pd1 P1 C13 C14 -25.98(17)
P1 C13 C14 C15 -159.33(19)
P1 C13 C14 C19 19.7(3)
C19 C14 C15 C16 1.1(4)
C13 C14 C15 C16 -180.0(2)
C14 C15 C16 C17 -0.6(4)
C15 C16 C17 C18 -1.7(4)
C16 C17 C18 C19 3.5(4)
C16 C17 C18 C20 -171.7(2)
C15 C14 C19 C18 0.7(3)
C13 C14 C19 C18 -178.3(2)
C15 C14 C19 Pd1 178.67(18)
C13 C14 C19 Pd1 -0.3(3)
C17 C18 C19 C14 -3.0(3)
C20 C18 C19 C14 172.2(2)
C17 C18 C19 Pd1 179.05(18)
C20 C18 C19 Pd1 -5.8(3)
C17 C18 C20 P2 -161.20(19)
C19 C18 C20 P2 23.6(3)
C25 P2 C20 C18 94.46(18)
C21 P2 C20 C18 -146.29(17)
Pd1 P2 C20 C18 -26.78(17)
C20 P2 C21 C22 78.3(2)
C25 P2 C21 C22 -169.17(19)
Pd1 P2 C21 C22 -30.9(2)
C20 P2 C21 C24 -40.8(2)
C25 P2 C21 C24 71.8(2)
Pd1 P2 C21 C24 -149.90(18)
C20 P2 C21 C23 -163.84(19)
C25 P2 C21 C23 -51.3(2)
Pd1 P2 C21 C23 87.0(2)
C20 P2 C25 C28 -166.48(19)
C21 P2 C25 C28 81.2(2)
Pd1 P2 C25 C28 -56.4(2)
C20 P2 C25 C26 70.5(2)
C21 P2 C25 C26 -41.8(2)
Pd1 P2 C25 C26 -179.44(16)
C20 P2 C25 C27 -50.65(19)
C21 P2 C25 C27 -162.93(17)
Pd1 P2 C25 C27 59.40(19)
C2 O3 B1 O7 38.1(3)
C2 O3 B1 O5 -80.0(3)
C2 O3 B1 O2 163.0(2)
C4 O7 B1 O3 52.7(3)
C4 O7 B1 O5 175.9(2)
C4 O7 B1 O2 -70.0(3)
C3 O5 B1 O3 -48.6(3)
C3 O5 B1 O7 -173.9(2)
C3 O5 B1 O2 68.7(3)
C1 O2 B1 O3 -34.6(3)
C1 O2 B1 O7 92.8(3)
C1 O2 B1 O5 -155.4(2)
